data_7237678
loop_
_publ_author_name
'Reynolds, Joseph E.'
'Bohnsack, Alisha M.'
'Kristek, David J.'
'Guti\'errez-Alejandre, A\'ida'
'Dunning, Samuel G.'
'Waggoner, Nolan W.'
'Sikma, R. Eric'
'Ibarra, Ilich A.'
'Humphrey, Simon M.'

_publ_section_title
;
 Phosphonium zwitterions for lighter and chemically-robust MOFs: highly
 reversible H2S capture and solvent-triggered release
;
_journal_issue 28
_journal_name_full 'Journal of Materials Chemistry A'
_journal_page_first 16842
_journal_paper_doi 10.1039/C9TA05444H
_journal_volume 7
_journal_year 2019
_chemical_formula_moiety 'C28 H16 In O8 P'
_chemical_formula_sum 'C28 H16 In O8 P'
_chemical_formula_weight 626.20
_chemical_name_common PCM-66
_space_group_crystal_system tetragonal
_space_group_IT_number 82
_space_group_name_Hall 'I -4'
_space_group_name_H-M_alt 'I -4'
_symmetry_cell_setting tetragonal
_symmetry_space_group_name_H-M 'I -4'
_atom_sites_solution_hydrogens geom
_audit_creation_method SHELXL-2013
_audit_update_record
;
2019-03-21 deposited with the CCDC.	2019-06-20 downloaded from the CCDC.
;
_cell_angle_alpha 90
_cell_angle_beta 90
_cell_angle_gamma 90
_cell_formula_units_Z 8
_cell_length_a 17.2729(4)
_cell_length_b 17.2729(4)
_cell_length_c 16.1689(6)
_cell_measurement_reflns_used 6342
_cell_measurement_temperature 100(2)
_cell_measurement_theta_max 74.3190
_cell_measurement_theta_min 3.6000
_cell_volume 4824.0(2)
_computing_cell_refinement 'HKL Scalepack (Otwinowski & Minor 1997)'
_computing_data_reduction
;
 HKL Denzo and Scalepack (Otwinowski & Minor 1997)
;
_computing_molecular_graphics 'XP SHELXTL/PC, Siemens Analytical'
_computing_publication_material 'Shelxl-2016/6, Sheldrick, G. M.'
_computing_structure_refinement 'Shelxl-2016/6, Sheldrick, G. M.'
_diffrn_ambient_environment N~2~
_diffrn_ambient_temperature 100(2)
_diffrn_detector 'CCD plate'
_diffrn_detector_area_resol_mean 5.2940
_diffrn_detector_type AtlasS2
_diffrn_measured_fraction_theta_full 0.996
_diffrn_measured_fraction_theta_max 0.958
_diffrn_measurement_details
;
List of Runs (angles in degrees, time in seconds):

  # Type    Start    End  Width  t~exp~   \w     \q     \k     \f   Frames
#--------------------------------------------------------------------------
  1  \w    -74.00  35.00   1.00   10.00    --  -41.34  77.00  30.00  109
  2  \w      9.00 117.00   1.00   10.00    --   41.34  77.00 120.00  108
  3  \w     78.00 178.00   1.00   35.00    --  110.22  77.00-120.00  100
  4  \w     78.00 178.00   1.00   35.00    --  110.22  77.00 -30.00  100
  5  \w     78.00 178.00   1.00   35.00    --  110.22  77.00-150.00  100
  6  \w   -117.00  -9.00   1.00   10.00    --  -41.34 -77.00 -30.00  108
  7  \w   -113.00 -65.00   1.00   10.00    --  -41.34-137.00 123.00   48
  8  \w     94.00 178.00   1.00   35.00    --  110.22 125.00  60.00   84
  9  \w     82.00 178.00   1.00   35.00    --  110.22  30.00  60.00   96
 10  \w     94.00 174.00   1.00   35.00    --  110.22 125.00 -90.00   80
 11  \w     81.00 178.00   1.00   35.00    --  110.22  61.00 150.00   97
;
_diffrn_measurement_device 'four-circle diffractometer'
_diffrn_measurement_device_type 'SuperNova, Dual, Cu at zero, AtlasS2'
_diffrn_measurement_method '\w scans'
_diffrn_orient_matrix_type 'CrysAlisPro convention (1999,Acta A55,543-557)'
_diffrn_orient_matrix_UB_11 0.0144521000
_diffrn_orient_matrix_UB_12 0.0342923000
_diffrn_orient_matrix_UB_13 -0.0865255000
_diffrn_orient_matrix_UB_21 0.0289608000
_diffrn_orient_matrix_UB_22 0.0756491000
_diffrn_orient_matrix_UB_23 0.0397340000
_diffrn_orient_matrix_UB_31 0.0831450000
_diffrn_orient_matrix_UB_32 -0.0325603000
_diffrn_orient_matrix_UB_33 0.0011342000
_diffrn_radiation_monochromator mirror
_diffrn_radiation_probe x-ray
_diffrn_radiation_type 'Cu K\a'
_diffrn_radiation_wavelength 1.54184
_diffrn_reflns_av_R_equivalents 0.0835
_diffrn_reflns_av_sigmaI/netI 0.0479
_diffrn_reflns_Laue_measured_fraction_full 0.996
_diffrn_reflns_Laue_measured_fraction_max 0.958
_diffrn_reflns_limit_h_max 18
_diffrn_reflns_limit_h_min -17
_diffrn_reflns_limit_k_max 21
_diffrn_reflns_limit_k_min -20
_diffrn_reflns_limit_l_max 19
_diffrn_reflns_limit_l_min -20
_diffrn_reflns_number 11973
_diffrn_reflns_point_group_measured_fraction_full 0.968
_diffrn_reflns_point_group_measured_fraction_max 0.910
_diffrn_reflns_theta_full 67.684
_diffrn_reflns_theta_max 77.3075
_diffrn_reflns_theta_min 3.6189
_diffrn_source 'micro-focus sealed X-ray tube'
_diffrn_source_type 'SuperNova (Cu) X-ray Source'
_exptl_absorpt_coefficient_mu 8.929
_exptl_absorpt_correction_T_max 1.00000
_exptl_absorpt_correction_T_min 0.41258
_exptl_absorpt_correction_type multi-scan
_exptl_absorpt_process_details
;
CrysAlisPro 1.171.38.43f (Rigaku Oxford Diffraction, 2015)
Empirical absorption correction using spherical harmonics,
 implemented in SCALE3 ABSPACK scaling algorithm.
;
_exptl_crystal_colour colorless
_exptl_crystal_density_diffrn 1.724
_exptl_crystal_description equant
_exptl_crystal_F_000 2496
_exptl_crystal_size_max 0.181
_exptl_crystal_size_mid 0.089
_exptl_crystal_size_min 0.065
_refine_diff_density_max 0.937
_refine_diff_density_min -0.851
_refine_diff_density_rms 0.122
_refine_ls_abs_structure_details
;
 Flack x determined using 1593 quotients [(I+)-(I-)]/[(I+)+(I-)]
 (Parsons and Flack (2004), Acta Cryst. A60, s61).
;
_refine_ls_abs_structure_Flack -0.035(7)
_refine_ls_extinction_method none
_refine_ls_goodness_of_fit_ref 1.005
_refine_ls_hydrogen_treatment constr
_refine_ls_matrix_type full
_refine_ls_number_parameters 344
_refine_ls_number_reflns 4677
_refine_ls_number_restraints 0
_refine_ls_restrained_S_all 1.005
_refine_ls_R_factor_all 0.0526
_refine_ls_R_factor_gt 0.0438
_refine_ls_shift/su_max 0.001
_refine_ls_shift/su_mean 0.000
_refine_ls_structure_factor_coef Fsqd
_refine_ls_weighting_details 'w=1/[\s^2^(Fo^2^)+(0.0865P)^2^+15.5215P] where P=(Fo^2^+2Fc^2^)/3'
_refine_ls_weighting_scheme calc
_refine_ls_wR_factor_gt 0.1147
_refine_ls_wR_factor_ref 0.1345
_reflns_Friedel_coverage 0.831
_reflns_Friedel_fraction_full 0.937
_reflns_Friedel_fraction_max 0.859
_reflns_number_gt 4036
_reflns_number_total 4677
_reflns_threshold_expression 'I > 2\s(I)'
_cod_data_source_file c9ta05444h2.cif
_cod_data_source_block sh17047
_cod_original_cell_volume 4824.0(3)
_cod_database_code 7237678
_chemical_oxdiff_formula 'H20 C28 O10 P1 In2 '
_shelx_space_group_comment
;
The symmetry employed for this shelxl refinement is uniquely defined
by the following loop, which should always be used as a source of
symmetry information in preference to the above space-group names.
They are only intended as comments.
;
_oxdiff_exptl_absorpt_empirical_full_min 0.637
_oxdiff_exptl_absorpt_empirical_full_max 2.157
_oxdiff_exptl_absorpt_empirical_details
;
Empirical correction (ABSPACK) includes:
- Absorption correction using spherical harmonics
- Frame scaling
;
_reflns_odcompleteness_completeness 100.00
_reflns_odcompleteness_theta 66.97
_reflns_odcompleteness_iscentric 1
_shelxl_version_number 2013-4

loop_
_space_group_symop_operation_xyz
'x, y, z'
'y, -x, -z'
'-x, -y, z'
'-y, x, -z'
'x+1/2, y+1/2, z+1/2'
'y+1/2, -x+1/2, -z+1/2'
'-x+1/2, -y+1/2, z+1/2'
'-y+1/2, x+1/2, -z+1/2'

loop_
_atom_site_label
_atom_site_type_symbol
_atom_site_fract_x
_atom_site_fract_y
_atom_site_fract_z
_atom_site_U_iso_or_equiv
_atom_site_adp_type
_atom_site_occupancy
_atom_site_site_symmetry_order
_atom_site_calc_flag
_atom_site_refinement_flags_posn
_atom_site_refinement_flags_adp
_atom_site_refinement_flags_occupancy
P1 P 0.73243(12) 0.77534(13) 0.87466(13) 0.0281(4) Uani 1 1 d . . .
In1 In 0.5000 0.5000 1.24117(6) 0.0383(2) Uani 1 2 d S T P
In2 In 1.0000 0.5000 0.53394(5) 0.0356(2) Uani 1 2 d S T P
O1 O 0.4897(4) 0.5901(5) 1.1375(4) 0.0408(16) Uani 1 1 d . . .
O2 O 0.6044(4) 0.5514(4) 1.1816(4) 0.0366(14) Uani 1 1 d . . .
O3 O 0.9110(4) 0.5116(5) 0.6359(5) 0.0481(18) Uani 1 1 d . . .
O4 O 0.9697(5) 0.6159(4) 0.5947(4) 0.0461(18) Uani 1 1 d . . .
O5 O 0.5454(5) 0.8933(4) 0.5329(5) 0.0471(17) Uani 1 1 d . . .
O6 O 0.5833(4) 1.0065(4) 0.5793(4) 0.0438(16) Uani 1 1 d . . .
O7 O 0.8653(5) 1.0103(5) 1.1780(5) 0.054(2) Uani 1 1 d . . .
O8 O 0.9565(5) 0.9219(5) 1.1687(5) 0.055(2) Uani 1 1 d . . .
C1 C 0.6768(5) 0.7164(5) 0.9441(5) 0.0299(18) Uani 1 1 d . . .
C2 C 0.5967(6) 0.7177(6) 0.9467(6) 0.042(2) Uani 1 1 d . . .
H2A H 0.5685 0.7457 0.9079 0.051 Uiso 1 1 calc R U .
C3 C 0.5592(6) 0.6761(7) 1.0088(7) 0.043(2) Uani 1 1 d . . .
H3A H 0.5054 0.6758 1.0113 0.052 Uiso 1 1 calc R U .
C4 C 0.6016(6) 0.6352(5) 1.0666(6) 0.0324(18) Uani 1 1 d . . .
C5 C 0.6818(6) 0.6356(6) 1.0641(6) 0.0353(19) Uani 1 1 d . . .
H5A H 0.7098 0.6085 1.1038 0.042 Uiso 1 1 calc R U .
C6 C 0.7198(6) 0.6755(6) 1.0040(7) 0.039(2) Uani 1 1 d . . .
H6A H 0.7736 0.6758 1.0024 0.046 Uiso 1 1 calc R U .
C7 C 0.5621(5) 0.5893(6) 1.1330(6) 0.036(2) Uani 1 1 d . . .
C8 C 0.7970(5) 0.7160(5) 0.8153(5) 0.0292(17) Uani 1 1 d . . .
C9 C 0.7840(6) 0.6357(6) 0.8092(7) 0.040(2) Uani 1 1 d . . .
H9A H 0.7477 0.6114 0.8428 0.047 Uiso 1 1 calc R U .
C10 C 0.8263(5) 0.5938(5) 0.7519(8) 0.0404(19) Uani 1 1 d . . .
H10A H 0.8188 0.5407 0.7473 0.048 Uiso 1 1 calc R U .
C11 C 0.8789(6) 0.6298(6) 0.7025(6) 0.034(2) Uani 1 1 d . . .
C12 C 0.8914(6) 0.7102(6) 0.7094(6) 0.036(2) Uani 1 1 d . . .
H12A H 0.9280 0.7341 0.6759 0.043 Uiso 1 1 calc R U .
C13 C 0.8504(5) 0.7531(5) 0.7644(6) 0.0339(18) Uani 1 1 d . . .
H13A H 0.8578 0.8063 0.7680 0.041 Uiso 1 1 calc R U .
C14 C 0.9240(6) 0.5829(6) 0.6402(6) 0.039(2) Uani 1 1 d . . .
C15 C 0.6768(6) 0.8241(6) 0.7978(5) 0.0316(19) Uani 1 1 d . . .
C16 C 0.6404(5) 0.7794(5) 0.7369(7) 0.037(2) Uani 1 1 d . . .
H16A H 0.6374 0.7260 0.7429 0.044 Uiso 1 1 calc R U .
C17 C 0.6090(5) 0.8145(6) 0.6683(6) 0.036(2) Uani 1 1 d . . .
H17A H 0.5852 0.7846 0.6278 0.044 Uiso 1 1 calc R U .
C18 C 0.6126(5) 0.8945(6) 0.6594(6) 0.0332(19) Uani 1 1 d . . .
C19 C 0.6470(7) 0.9397(6) 0.7201(6) 0.039(2) Uani 1 1 d . . .
H19A H 0.6489 0.9932 0.7143 0.047 Uiso 1 1 calc R U .
C20 C 0.6787(7) 0.9043(6) 0.7897(6) 0.039(2) Uani 1 1 d . . .
H20A H 0.7011 0.9344 0.8310 0.047 Uiso 1 1 calc R U .
C21 C 0.5794(6) 0.9350(6) 0.5848(6) 0.038(2) Uani 1 1 d . . .
C22 C 0.7829(5) 0.8400(5) 0.9418(5) 0.0308(18) Uani 1 1 d . . .
C23 C 0.7405(5) 0.8925(5) 0.9905(6) 0.0305(18) Uani 1 1 d . . .
H23A H 0.6887 0.9018 0.9785 0.037 Uiso 1 1 calc R U .
C24 C 0.7749(6) 0.9298(5) 1.0553(6) 0.036(2) Uani 1 1 d . . .
H24A H 0.7467 0.9647 1.0871 0.044 Uiso 1 1 calc R U .
C25 C 0.8529(6) 0.9151(5) 1.0734(6) 0.038(2) Uani 1 1 d . . .
C26 C 0.8947(6) 0.8640(6) 1.0257(6) 0.042(2) Uani 1 1 d . . .
H26A H 0.9464 0.8543 1.0383 0.050 Uiso 1 1 calc R U .
C27 C 0.8606(6) 0.8267(6) 0.9590(6) 0.038(2) Uani 1 1 d . . .
H27A H 0.8894 0.7931 0.9262 0.046 Uiso 1 1 calc R U .
C28 C 0.8921(7) 0.9533(7) 1.1458(6) 0.047(3) Uani 1 1 d . . .

loop_
_atom_site_aniso_label
_atom_site_aniso_U_11
_atom_site_aniso_U_22
_atom_site_aniso_U_33
_atom_site_aniso_U_23
_atom_site_aniso_U_13
_atom_site_aniso_U_12
P1 0.0324(10) 0.0310(10) 0.0209(9) -0.0006(8) 0.0000(8) 0.0018(8)
In1 0.0376(4) 0.0497(5) 0.0277(4) 0.000 0.000 -0.0115(3)
In2 0.0362(5) 0.0384(5) 0.0323(5) 0.000 0.000 0.0054(5)
O1 0.040(4) 0.055(4) 0.028(3) 0.002(3) 0.002(3) -0.009(3)
O2 0.038(3) 0.046(4) 0.026(3) 0.002(3) 0.006(3) -0.008(3)
O3 0.042(4) 0.053(4) 0.049(4) -0.018(4) 0.013(3) 0.004(3)
O4 0.065(5) 0.041(4) 0.032(4) -0.003(3) 0.007(3) 0.013(3)
O5 0.060(5) 0.049(4) 0.032(3) 0.006(3) -0.010(3) -0.003(3)
O6 0.050(4) 0.046(4) 0.035(4) 0.008(3) -0.008(3) -0.006(3)
O7 0.083(6) 0.049(4) 0.029(4) -0.008(3) -0.013(4) -0.003(4)
O8 0.066(5) 0.063(5) 0.035(4) -0.011(4) -0.023(4) 0.006(4)
C1 0.034(4) 0.035(4) 0.021(4) 0.000(3) -0.001(3) -0.001(3)
C2 0.035(5) 0.056(6) 0.035(5) 0.014(4) -0.005(4) 0.004(4)
C3 0.029(5) 0.067(7) 0.034(5) 0.002(5) 0.001(4) -0.005(4)
C4 0.041(5) 0.036(4) 0.021(4) 0.003(4) 0.001(4) -0.007(4)
C5 0.037(5) 0.038(5) 0.030(5) 0.007(4) -0.004(4) -0.003(4)
C6 0.036(5) 0.043(5) 0.036(5) -0.002(5) -0.004(4) 0.001(4)
C7 0.036(5) 0.044(5) 0.028(5) -0.009(4) 0.000(4) -0.009(4)
C8 0.039(5) 0.031(4) 0.018(4) -0.001(3) 0.007(3) 0.004(3)
C9 0.047(6) 0.032(5) 0.039(5) 0.003(4) 0.010(4) 0.001(4)
C10 0.050(5) 0.034(4) 0.037(5) 0.000(5) -0.001(5) 0.006(3)
C11 0.036(5) 0.043(5) 0.022(4) -0.004(4) -0.007(4) 0.015(4)
C12 0.036(5) 0.042(5) 0.030(5) 0.005(4) 0.003(3) 0.005(4)
C13 0.043(4) 0.031(4) 0.028(5) 0.004(4) 0.004(4) 0.006(3)
C14 0.038(5) 0.048(6) 0.032(5) -0.002(4) -0.009(4) 0.007(4)
C15 0.038(5) 0.035(5) 0.022(4) 0.001(3) 0.001(3) 0.005(4)
C16 0.037(4) 0.036(4) 0.037(5) -0.003(4) -0.002(4) 0.006(3)
C17 0.035(5) 0.044(5) 0.030(5) -0.010(4) -0.006(4) 0.002(4)
C18 0.029(4) 0.041(5) 0.030(5) 0.002(4) 0.006(3) 0.005(4)
C19 0.051(6) 0.035(5) 0.032(5) -0.003(4) -0.006(4) -0.002(4)
C20 0.055(6) 0.038(5) 0.024(5) 0.000(4) -0.008(4) -0.004(5)
C21 0.038(5) 0.053(6) 0.025(4) -0.004(4) 0.000(4) 0.003(4)
C22 0.039(5) 0.032(4) 0.022(4) 0.002(3) 0.000(4) -0.001(4)
C23 0.033(4) 0.031(4) 0.027(5) -0.003(3) 0.005(3) 0.001(3)
C24 0.046(5) 0.033(4) 0.030(5) -0.001(3) 0.003(4) 0.001(4)
C25 0.047(5) 0.038(5) 0.028(5) 0.004(4) -0.006(4) -0.009(4)
C26 0.038(5) 0.051(6) 0.036(6) 0.003(4) 0.000(4) 0.002(4)
C27 0.034(5) 0.048(5) 0.033(5) -0.005(4) -0.007(4) 0.002(4)
C28 0.059(7) 0.056(7) 0.026(5) 0.000(5) -0.011(4) -0.009(5)

loop_
_atom_type_symbol
_atom_type_description
_atom_type_scat_dispersion_real
_atom_type_scat_dispersion_imag
_atom_type_scat_source
C C 0.0181 0.0091 'International Tables Vol C Tables 4.2.6.8 and 6.1.1.4'
H H 0.0000 0.0000 'International Tables Vol C Tables 4.2.6.8 and 6.1.1.4'
In In 0.0822 5.0449 'International Tables Vol C Tables 4.2.6.8 and 6.1.1.4'
O O 0.0492 0.0322 'International Tables Vol C Tables 4.2.6.8 and 6.1.1.4'
P P 0.2955 0.4335 'International Tables Vol C Tables 4.2.6.8 and 6.1.1.4'

loop_
_geom_angle_atom_site_label_1
_geom_angle_atom_site_label_2
_geom_angle_atom_site_label_3
_geom_angle
_geom_angle_site_symmetry_1
_geom_angle_site_symmetry_3
C15 P1 C22 113.0(4) . .
C15 P1 C1 114.5(4) . .
C22 P1 C1 103.6(4) . .
C15 P1 C8 103.4(4) . .
C22 P1 C8 112.3(4) . .
C1 P1 C8 110.1(4) . .
O8 In1 O8 93.3(5) 8_647 6_467
O8 In1 O2 132.1(3) 8_647 3_665
O8 In1 O2 85.6(3) 6_467 3_665
O8 In1 O2 85.6(3) 8_647 .
O8 In1 O2 132.1(3) 6_467 .
O2 In1 O2 128.8(3) 3_665 .
O8 In1 O1 142.2(3) 8_647 .
O8 In1 O1 102.3(3) 6_467 .
O2 In1 O1 83.8(2) 3_665 .
O2 In1 O1 58.5(2) . .
O8 In1 O1 102.3(3) 8_647 3_665
O8 In1 O1 142.2(3) 6_467 3_665
O2 In1 O1 58.5(2) 3_665 3_665
O2 In1 O1 83.8(2) . 3_665
O1 In1 O1 86.1(4) . 3_665
O8 In1 C7 114.5(3) 8_647 .
O8 In1 C7 121.4(3) 6_467 .
O2 In1 C7 106.4(3) 3_665 .
O2 In1 C7 29.3(3) . .
O1 In1 C7 29.2(3) . .
O1 In1 C7 82.9(3) 3_665 .
O8 In1 C7 121.4(3) 8_647 3_665
O8 In1 C7 114.5(3) 6_467 3_665
O2 In1 C7 29.3(3) 3_665 3_665
O2 In1 C7 106.4(3) . 3_665
O1 In1 C7 82.9(3) . 3_665
O1 In1 C7 29.2(3) 3_665 3_665
C7 In1 C7 94.1(4) . 3_665
O3 In2 O3 86.5(4) 3_765 .
O3 In2 O5 150.0(3) 3_765 2_566
O3 In2 O5 79.9(3) . 2_566
O3 In2 O5 79.9(3) 3_765 4_756
O3 In2 O5 150.0(3) . 4_756
O5 In2 O5 123.3(4) 2_566 4_756
O3 In2 O4 85.4(3) 3_765 .
O3 In2 O4 57.0(3) . .
O5 In2 O4 108.6(3) 2_566 .
O5 In2 O4 95.0(3) 4_756 .
O3 In2 O4 57.0(3) 3_765 3_765
O3 In2 O4 85.4(3) . 3_765
O5 In2 O4 95.0(3) 2_566 3_765
O5 In2 O4 108.6(3) 4_756 3_765
O4 In2 O4 129.2(4) . 3_765
O3 In2 O6 119.0(3) 3_765 2_566
O3 In2 O6 131.2(3) . 2_566
O5 In2 O6 56.9(3) 2_566 2_566
O5 In2 O6 78.5(3) 4_756 2_566
O4 In2 O6 152.5(3) . 2_566
O4 In2 O6 77.7(3) 3_765 2_566
O3 In2 O6 131.2(3) 3_765 4_756
O3 In2 O6 119.0(3) . 4_756
O5 In2 O6 78.5(3) 2_566 4_756
O5 In2 O6 56.9(3) 4_756 4_756
O4 In2 O6 77.7(3) . 4_756
O4 In2 O6 152.5(3) 3_765 4_756
O6 In2 O6 76.5(4) 2_566 4_756
O3 In2 C14 84.9(3) 3_765 .
O3 In2 C14 28.9(3) . .
O5 In2 C14 95.4(3) 2_566 .
O5 In2 C14 122.3(3) 4_756 .
O4 In2 C14 28.1(3) . .
O4 In2 C14 108.3(3) 3_765 .
O6 In2 C14 152.3(3) 2_566 .
O6 In2 C14 98.9(3) 4_756 .
O3 In2 C14 28.9(3) 3_765 3_765
O3 In2 C14 84.9(3) . 3_765
O5 In2 C14 122.3(3) 2_566 3_765
O5 In2 C14 95.4(3) 4_756 3_765
O4 In2 C14 108.3(3) . 3_765
O4 In2 C14 28.1(3) 3_765 3_765
O6 In2 C14 98.9(3) 2_566 3_765
O6 In2 C14 152.3(3) 4_756 3_765
C14 In2 C14 97.0(4) . 3_765
O3 In2 C21 141.3(3) 3_765 2_566
O3 In2 C21 106.8(3) . 2_566
O5 In2 C21 28.7(3) 2_566 2_566
O5 In2 C21 100.4(3) 4_756 2_566
O4 In2 C21 132.5(3) . 2_566
O4 In2 C21 87.4(3) 3_765 2_566
O6 In2 C21 28.3(3) 2_566 2_566
O6 In2 C21 74.1(3) 4_756 2_566
C14 In2 C21 124.0(3) . 2_566
C14 In2 C21 114.5(3) 3_765 2_566
O3 In2 C21 106.8(3) 3_765 4_756
O3 In2 C21 141.3(3) . 4_756
O5 In2 C21 100.4(3) 2_566 4_756
O5 In2 C21 28.7(3) 4_756 4_756
O4 In2 C21 87.4(3) . 4_756
O4 In2 C21 132.5(3) 3_765 4_756
O6 In2 C21 74.1(3) 2_566 4_756
O6 In2 C21 28.3(3) 4_756 4_756
C14 In2 C21 114.5(3) . 4_756
C14 In2 C21 124.0(3) 3_765 4_756
C21 In2 C21 85.4(4) 2_566 4_756
C7 O1 In1 87.6(6) . .
C7 O2 In1 90.4(5) . .
C14 O3 In2 90.4(6) . .
C14 O4 In2 90.0(6) . .
C21 O5 In2 90.8(6) . 2_576
C21 O6 In2 88.6(6) . 2_576
C28 O8 In1 103.5(7) . 6_567
C2 C1 C6 121.0(9) . .
C2 C1 P1 123.0(7) . .
C6 C1 P1 115.6(7) . .
C1 C2 C3 118.5(9) . .
C1 C2 H2A 120.8 . .
C3 C2 H2A 120.8 . .
C4 C3 C2 120.3(9) . .
C4 C3 H3A 119.8 . .
C2 C3 H3A 119.8 . .
C5 C4 C3 120.5(9) . .
C5 C4 C7 118.6(9) . .
C3 C4 C7 120.9(9) . .
C6 C5 C4 120.4(9) . .
C6 C5 H5A 119.8 . .
C4 C5 H5A 119.8 . .
C5 C6 C1 119.3(9) . .
C5 C6 H6A 120.3 . .
C1 C6 H6A 120.3 . .
O1 C7 O2 123.3(9) . .
O1 C7 C4 119.4(9) . .
O2 C7 C4 117.3(8) . .
O1 C7 In1 63.2(5) . .
O2 C7 In1 60.2(5) . .
C4 C7 In1 174.9(7) . .
C13 C8 C9 121.2(8) . .
C13 C8 P1 117.8(7) . .
C9 C8 P1 120.0(7) . .
C10 C9 C8 118.5(9) . .
C10 C9 H9A 120.8 . .
C8 C9 H9A 120.8 . .
C11 C10 C9 120.5(9) . .
C11 C10 H10A 119.8 . .
C9 C10 H10A 119.8 . .
C10 C11 C12 120.4(9) . .
C10 C11 C14 119.5(9) . .
C12 C11 C14 120.1(9) . .
C13 C12 C11 120.6(9) . .
C13 C12 H12A 119.7 . .
C11 C12 H12A 119.7 . .
C12 C13 C8 118.9(9) . .
C12 C13 H13A 120.6 . .
C8 C13 H13A 120.6 . .
O4 C14 O3 122.6(10) . .
O4 C14 C11 119.1(9) . .
O3 C14 C11 118.2(10) . .
O4 C14 In2 62.0(5) . .
O3 C14 In2 60.7(5) . .
C11 C14 In2 178.9(8) . .
C20 C15 C16 119.5(9) . .
C20 C15 P1 121.6(8) . .
C16 C15 P1 118.2(7) . .
C17 C16 C15 120.1(9) . .
C17 C16 H16A 120.0 . .
C15 C16 H16A 120.0 . .
C18 C17 C16 120.3(9) . .
C18 C17 H17A 119.9 . .
C16 C17 H17A 119.9 . .
C17 C18 C19 120.3(9) . .
C17 C18 C21 121.8(9) . .
C19 C18 C21 117.8(9) . .
C18 C19 C20 119.5(10) . .
C18 C19 H19A 120.2 . .
C20 C19 H19A 120.2 . .
C15 C20 C19 120.2(9) . .
C15 C20 H20A 119.9 . .
C19 C20 H20A 119.9 . .
O6 C21 O5 123.4(9) . .
O6 C21 C18 120.0(9) . .
O5 C21 C18 116.6(9) . .
O6 C21 In2 63.1(5) . 2_576
O5 C21 In2 60.6(5) . 2_576
C18 C21 In2 170.7(7) . 2_576
C27 C22 C23 119.8(9) . .
C27 C22 P1 119.3(7) . .
C23 C22 P1 119.3(7) . .
C24 C23 C22 120.5(9) . .
C24 C23 H23A 119.8 . .
C22 C23 H23A 119.8 . .
C23 C24 C25 119.5(9) . .
C23 C24 H24A 120.2 . .
C25 C24 H24A 120.2 . .
C26 C25 C24 120.2(9) . .
C26 C25 C28 118.8(10) . .
C24 C25 C28 121.0(10) . .
C27 C26 C25 120.7(10) . .
C27 C26 H26A 119.7 . .
C25 C26 H26A 119.7 . .
C26 C27 C22 119.3(10) . .
C26 C27 H27A 120.4 . .
C22 C27 H27A 120.4 . .
O7 C28 O8 123.3(10) . .
O7 C28 C25 121.5(11) . .
O8 C28 C25 115.1(10) . .

loop_
_geom_bond_atom_site_label_1
_geom_bond_atom_site_label_2
_geom_bond_distance
_geom_bond_site_symmetry_2
P1 C15 1.783(9) .
P1 C22 1.784(10) .
P1 C1 1.795(9) .
P1 C8 1.794(9) .
In1 O8 2.124(7) 8_647
In1 O8 2.124(7) 6_467
In1 O2 2.228(6) 3_665
In1 O2 2.228(6) .
In1 O1 2.294(7) .
In1 O1 2.294(7) 3_665
In1 C7 2.567(10) .
In1 C7 2.567(10) 3_665
In2 O3 2.263(7) 3_765
In2 O3 2.263(7) .
In2 O5 2.276(7) 2_566
In2 O5 2.276(7) 4_756
In2 O4 2.290(7) .
In2 O4 2.290(7) 3_765
In2 O6 2.332(7) 2_566
In2 O6 2.332(7) 4_756
In2 C14 2.594(10) .
In2 C14 2.594(10) 3_765
In2 C21 2.613(10) 2_566
In2 C21 2.613(10) 4_756
O1 C7 1.253(12) .
O2 C7 1.257(12) .
O3 C14 1.254(13) .
O4 C14 1.221(13) .
O5 C21 1.254(13) .
O5 In2 2.276(7) 2_576
O6 C21 1.239(13) .
O6 In2 2.332(7) 2_576
O7 C28 1.205(15) .
O8 C28 1.294(15) .
O8 In1 2.124(7) 6_567
C1 C2 1.385(13) .
C1 C6 1.410(13) .
C2 C3 1.394(14) .
C2 H2A 0.9300 .
C3 C4 1.381(14) .
C3 H3A 0.9300 .
C4 C5 1.385(13) .
C4 C7 1.499(13) .
C5 C6 1.361(15) .
C5 H5A 0.9300 .
C6 H6A 0.9300 .
C8 C13 1.391(13) .
C8 C9 1.408(13) .
C9 C10 1.384(15) .
C9 H9A 0.9300 .
C10 C11 1.360(15) .
C10 H10A 0.9300 .
C11 C12 1.411(15) .
C11 C14 1.508(13) .
C12 C13 1.356(13) .
C12 H12A 0.9300 .
C13 H13A 0.9300 .
C15 C20 1.392(14) .
C15 C16 1.400(14) .
C16 C17 1.375(15) .
C16 H16A 0.9300 .
C17 C18 1.390(14) .
C17 H17A 0.9300 .
C18 C19 1.388(14) .
C18 C21 1.507(13) .
C19 C20 1.393(13) .
C19 H19A 0.9300 .
C20 H20A 0.9300 .
C21 In2 2.613(10) 2_576
C22 C27 1.390(13) .
C22 C23 1.407(12) .
C23 C24 1.365(13) .
C23 H23A 0.9300 .
C24 C25 1.403(14) .
C24 H24A 0.9300 .
C25 C26 1.376(15) .
C25 C28 1.505(13) .
C26 C27 1.388(15) .
C26 H26A 0.9300 .
C27 H27A 0.9300 .
